data_2213523
loop_
_publ_author_name
'Hoogenboom, Richard'
'Nakahashi, Akiko'
'Kickelbick, Guido'
'Chujo, Yoshiki'
'Schubert, Ulrich S.'

_publ_section_title
;
 3-(2,2':6',2''-Terpyridin-4'-yloxy)propyl toluene-4-sulfonate
;
_journal_coeditor_code RZ2125
_journal_issue 5
_journal_name_full 'Acta Crystallographica Section E'
_journal_page_first o2311
_journal_page_last o2313
_journal_paper_doi 10.1107/S1600536807017229
_journal_volume 63
_journal_year 2007
_chemical_formula_iupac 'C25 H23 N3 O4 S'
_chemical_formula_moiety 'C25 H23 N3 O4 S'
_chemical_formula_sum 'C25 H23 N3 O4 S'
_chemical_formula_weight 461.52
_chemical_name_systematic
;
3-(2,2';6',2''-Terpyridin-4'-yloxy)propyl toluene-4-sulfonate
;
_space_group_IT_number 14
_symmetry_cell_setting monoclinic
_symmetry_space_group_name_Hall '-P 2yn'
_symmetry_space_group_name_H-M 'P 1 21/n 1'
_atom_sites_solution_hydrogens geom
_atom_sites_solution_primary direct
_atom_sites_solution_secondary difmap
_audit_creation_method SHELXL-97
_cell_angle_alpha 90.00
_cell_angle_beta 109.217(2)
_cell_angle_gamma 90.00
_cell_formula_units_Z 4
_cell_length_a 16.7370(16)
_cell_length_b 7.8191(8)
_cell_length_c 18.3486(18)
_cell_measurement_reflns_used 6912
_cell_measurement_temperature 295(2)
_cell_measurement_theta_max 56.801
_cell_measurement_theta_min 4.702
_cell_volume 2267.4(4)
_computing_cell_refinement 'SAINT (Bruker, 1997)'
_computing_data_collection 'SMART (Bruker, 1997)'
_computing_data_reduction SAINT
_computing_molecular_graphics 'SHELXTL (Bruker, 1998)'
_computing_publication_material SHELXTL
_computing_structure_refinement 'SHELXL97 (Sheldrick, 1997)'
_computing_structure_solution 'SHELXS97 (Sheldrick, 1997)'
_diffrn_ambient_temperature 295(2)
_diffrn_measured_fraction_theta_full 0.991
_diffrn_measured_fraction_theta_max 0.991
_diffrn_measurement_device 'Bruker SMART CCD area-detector'
_diffrn_measurement_method \w
_diffrn_radiation_monochromator graphite
_diffrn_radiation_source 'fine-focus sealed tube'
_diffrn_radiation_type MoK\a
_diffrn_radiation_wavelength 0.71073
_diffrn_reflns_av_R_equivalents 0.0237
_diffrn_reflns_av_sigmaI/netI 0.0162
_diffrn_reflns_limit_h_max 22
_diffrn_reflns_limit_h_min -22
_diffrn_reflns_limit_k_max 10
_diffrn_reflns_limit_k_min -10
_diffrn_reflns_limit_l_max 24
_diffrn_reflns_limit_l_min -24
_diffrn_reflns_number 28480
_diffrn_reflns_theta_full 28.46
_diffrn_reflns_theta_max 28.46
_diffrn_reflns_theta_min 2.35
_diffrn_standards_decay_% 0
_diffrn_standards_number 0
_exptl_absorpt_coefficient_mu 0.180
_exptl_absorpt_correction_T_max 0.9429
_exptl_absorpt_correction_T_min 0.8721
_exptl_absorpt_correction_type multi-scan
_exptl_absorpt_process_details '(SADABS; Sheldrick, 1996)'
_exptl_crystal_colour colourless
_exptl_crystal_density_diffrn 1.352
_exptl_crystal_density_method 'not measured'
_exptl_crystal_description irregular
_exptl_crystal_F_000 968
_exptl_crystal_size_max 0.78
_exptl_crystal_size_mid 0.66
_exptl_crystal_size_min 0.33
_refine_diff_density_max 0.293
_refine_diff_density_min -0.266
_refine_ls_extinction_method none
_refine_ls_goodness_of_fit_ref 1.039
_refine_ls_hydrogen_treatment constr
_refine_ls_matrix_type full
_refine_ls_number_parameters 299
_refine_ls_number_reflns 5692
_refine_ls_number_restraints 0
_refine_ls_restrained_S_all 1.039
_refine_ls_R_factor_all 0.0514
_refine_ls_R_factor_gt 0.0421
_refine_ls_shift/su_max 0.001
_refine_ls_shift/su_mean 0.000
_refine_ls_structure_factor_coef Fsqd
_refine_ls_weighting_details 'calc w=1/[\s^2^(Fo^2^)+(0.0688P)^2^+0.3911P] where P=(Fo^2^+2Fc^2^)/3'
_refine_ls_weighting_scheme calc
_refine_ls_wR_factor_gt 0.1143
_refine_ls_wR_factor_ref 0.1248
_reflns_number_gt 4697
_reflns_number_total 5692
_reflns_threshold_expression I>2\s(I)
_cod_data_source_file rz2125.cif
_cod_data_source_block 3
_cod_original_sg_symbol_H-M 'P 21/n'
_cod_database_code 2213523
_cod_database_fobs_code 2213523

loop_
_symmetry_equiv_pos_as_xyz
'x, y, z'
'-x+1/2, y+1/2, -z+1/2'
'-x, -y, -z'
'x-1/2, -y-1/2, z-1/2'

loop_
_atom_site_type_symbol
_atom_site_label
_atom_site_fract_x
_atom_site_fract_y
_atom_site_fract_z
_atom_site_U_iso_or_equiv
_atom_site_adp_type
_atom_site_calc_flag
_atom_site_refinement_flags
_atom_site_occupancy
N N1 -0.04135(6) 0.29391(13) 0.53306(5) 0.0401(2) Uani d . 1
C C2 -0.10018(7) 0.36039(15) 0.47167(6) 0.0385(2) Uani d . 1
C C3 -0.09452(7) 0.35974(15) 0.39746(7) 0.0400(2) Uani d . 1
H H3 -0.1371 0.4071 0.3561 0.048 Uiso calc R 1
C C4 -0.02374(7) 0.28667(14) 0.38729(6) 0.0386(2) Uani d . 1
C C5 0.03680(7) 0.21219(15) 0.44987(7) 0.0403(2) Uani d . 1
H H5 0.0838 0.1582 0.4440 0.048 Uiso calc R 1
C C6 0.02592(7) 0.21977(14) 0.52142(6) 0.0384(2) Uani d . 1
C C7 -0.17400(8) 0.44428(16) 0.48494(7) 0.0416(3) Uani d . 1
N N8 -0.24109(8) 0.47580(19) 0.42236(7) 0.0606(3) Uani d . 1
C C9 -0.30653(11) 0.5565(3) 0.43328(10) 0.0735(5) Uani d . 1
H H9 -0.3537 0.5778 0.3902 0.088 Uiso calc R 1
C C10 -0.30879(11) 0.6101(2) 0.50373(10) 0.0669(4) Uani d . 1
H H10 -0.3557 0.6676 0.5081 0.080 Uiso calc R 1
C C11 -0.23992(10) 0.5765(2) 0.56764(9) 0.0576(4) Uani d . 1
H H11 -0.2393 0.6109 0.6163 0.069 Uiso calc R 1
C C12 -0.17160(9) 0.49106(18) 0.55865(7) 0.0483(3) Uani d . 1
H H12 -0.1247 0.4652 0.6013 0.058 Uiso calc R 1
C C13 0.09098(7) 0.14622(15) 0.59059(7) 0.0415(3) Uani d . 1
N N14 0.15612(7) 0.06479(16) 0.57869(7) 0.0518(3) Uani d . 1
C C15 0.21332(9) -0.0063(2) 0.64032(9) 0.0614(4) Uani d . 1
H H15 0.2581 -0.0656 0.6328 0.074 Uiso calc R 1
C C16 0.20984(10) 0.0031(2) 0.71416(9) 0.0624(4) Uani d . 1
H H16 0.2512 -0.0486 0.7551 0.075 Uiso calc R 1
C C17 0.14423(10) 0.0901(2) 0.72604(8) 0.0606(4) Uani d . 1
H H17 0.1409 0.1005 0.7754 0.073 Uiso calc R 1
C C18 0.08291(9) 0.16233(18) 0.66330(7) 0.0506(3) Uani d . 1
H H18 0.0372 0.2205 0.6697 0.061 Uiso calc R 1
O O19 -0.00770(6) 0.28481(12) 0.31913(5) 0.0467(2) Uani d . 1
C C20 -0.06848(8) 0.36540(17) 0.25420(7) 0.0439(3) Uani d . 1
H H20A -0.0795 0.4813 0.2672 0.053 Uiso calc R 1
H H20B -0.1213 0.3022 0.2389 0.053 Uiso calc R 1
C C21 -0.03154(9) 0.36698(16) 0.18933(7) 0.0461(3) Uani d . 1
H H21A -0.0149 0.2514 0.1814 0.055 Uiso calc R 1
H H21B -0.0751 0.4026 0.1422 0.055 Uiso calc R 1
C C22 0.04369(9) 0.48273(16) 0.20341(8) 0.0489(3) Uani d . 1
H H22A 0.0859 0.4562 0.2527 0.059 Uiso calc R 1
H H22B 0.0689 0.4671 0.1633 0.059 Uiso calc R 1
O O23 0.01473(6) 0.65908(12) 0.20320(6) 0.0532(2) Uani d . 1
S S24 0.07025(2) 0.80490(5) 0.18496(2) 0.05748(13) Uani d . 1
O O25 0.01920(9) 0.95304(15) 0.17610(9) 0.0865(4) Uani d . 1
O O26 0.09885(9) 0.74961(18) 0.12400(7) 0.0755(3) Uani d . 1
C C27 0.15769(9) 0.82310(17) 0.26953(9) 0.0543(3) Uani d . 1
C C28 0.15091(11) 0.9208(2) 0.33037(11) 0.0681(4) Uani d . 1
H H28 0.1007 0.9774 0.3262 0.082 Uiso calc R 1
C C29 0.21906(13) 0.9329(2) 0.39665(12) 0.0756(5) Uani d . 1
H H29 0.2147 0.9991 0.4373 0.091 Uiso calc R 1
C C30 0.29443(12) 0.8487(2) 0.40452(11) 0.0711(4) Uani d . 1
C C31 0.29956(11) 0.7509(2) 0.34288(11) 0.0668(4) Uani d . 1
H H31 0.3496 0.6937 0.3472 0.080 Uiso calc R 1
C C32 0.23187(10) 0.73745(19) 0.27560(10) 0.0596(4) Uani d . 1
H H32 0.2360 0.6716 0.2348 0.072 Uiso calc R 1
C C33 0.36845(16) 0.8609(3) 0.47789(14) 0.1007(7) Uani d . 1
H H33A 0.3885 0.9767 0.4853 0.151 Uiso calc R 1
H H33B 0.4130 0.7871 0.4746 0.151 Uiso calc R 1
H H33C 0.3512 0.8265 0.5207 0.151 Uiso calc R 1

loop_
_atom_site_aniso_label
_atom_site_aniso_U_11
_atom_site_aniso_U_22
_atom_site_aniso_U_33
_atom_site_aniso_U_12
_atom_site_aniso_U_13
_atom_site_aniso_U_23
N1 0.0434(5) 0.0414(5) 0.0370(5) -0.0053(4) 0.0149(4) -0.0025(4)
C2 0.0427(6) 0.0369(5) 0.0377(5) -0.0051(4) 0.0159(4) -0.0034(4)
C3 0.0428(6) 0.0410(6) 0.0369(5) -0.0001(5) 0.0143(4) 0.0015(4)
C4 0.0447(6) 0.0378(6) 0.0364(5) -0.0044(4) 0.0177(5) -0.0009(4)
C5 0.0416(6) 0.0385(6) 0.0432(6) -0.0016(4) 0.0171(5) -0.0005(4)
C6 0.0418(6) 0.0350(5) 0.0380(5) -0.0072(4) 0.0125(4) -0.0016(4)
C7 0.0463(6) 0.0409(6) 0.0417(6) -0.0032(5) 0.0202(5) -0.0026(5)
N8 0.0560(7) 0.0788(9) 0.0472(6) 0.0195(6) 0.0174(5) -0.0047(6)
C9 0.0635(9) 0.0969(13) 0.0600(9) 0.0299(9) 0.0202(7) -0.0013(8)
C10 0.0694(9) 0.0707(10) 0.0726(10) 0.0188(8) 0.0397(8) -0.0007(8)
C11 0.0723(9) 0.0583(8) 0.0557(8) -0.0014(7) 0.0396(7) -0.0069(6)
C12 0.0536(7) 0.0529(7) 0.0439(6) -0.0052(6) 0.0233(5) -0.0035(5)
C13 0.0424(6) 0.0387(6) 0.0400(6) -0.0092(5) 0.0088(5) -0.0010(4)
N14 0.0449(6) 0.0561(7) 0.0509(6) -0.0003(5) 0.0110(5) 0.0010(5)
C15 0.0461(7) 0.0643(9) 0.0645(9) 0.0001(6) 0.0056(6) 0.0039(7)
C16 0.0551(8) 0.0603(9) 0.0542(8) -0.0105(7) -0.0058(6) 0.0083(6)
C17 0.0697(9) 0.0643(9) 0.0397(6) -0.0123(7) 0.0072(6) 0.0027(6)
C18 0.0568(7) 0.0517(7) 0.0409(6) -0.0061(6) 0.0125(5) -0.0003(5)
O19 0.0514(5) 0.0558(5) 0.0377(4) 0.0076(4) 0.0213(4) 0.0054(4)
C20 0.0473(6) 0.0464(6) 0.0399(6) -0.0007(5) 0.0169(5) 0.0048(5)
C21 0.0626(7) 0.0408(6) 0.0382(6) -0.0024(5) 0.0210(5) -0.0007(5)
C22 0.0576(7) 0.0419(6) 0.0570(7) 0.0043(5) 0.0322(6) 0.0035(5)
O23 0.0567(5) 0.0416(5) 0.0736(6) -0.0022(4) 0.0381(5) -0.0030(4)
S24 0.0646(2) 0.04195(19) 0.0728(3) -0.00366(14) 0.03208(19) 0.00691(15)
O25 0.0832(8) 0.0451(6) 0.1246(11) 0.0060(6) 0.0251(8) 0.0095(7)
O26 0.0911(8) 0.0808(8) 0.0682(7) -0.0170(7) 0.0447(6) 0.0079(6)
C27 0.0577(8) 0.0427(7) 0.0729(9) -0.0078(6) 0.0354(7) -0.0023(6)
C28 0.0696(9) 0.0571(9) 0.0891(12) -0.0046(7) 0.0418(9) -0.0143(8)
C29 0.0884(12) 0.0635(10) 0.0840(12) -0.0139(9) 0.0409(10) -0.0188(9)
C30 0.0766(11) 0.0594(9) 0.0789(11) -0.0195(8) 0.0279(9) 0.0006(8)
C31 0.0596(9) 0.0569(9) 0.0914(12) -0.0061(7) 0.0350(9) 0.0049(8)
C32 0.0630(8) 0.0493(7) 0.0789(10) -0.0044(6) 0.0401(8) -0.0012(7)
C33 0.1037(16) 0.0972(16) 0.0888(15) -0.0229(14) 0.0148(12) 0.0021(12)

loop_
_atom_type_symbol
_atom_type_description
_atom_type_scat_dispersion_real
_atom_type_scat_dispersion_imag
_atom_type_scat_source
C C 0.0033 0.0016 'International Tables Vol C Tables 4.2.6.8 and 6.1.1.4'
H H 0.0000 0.0000 'International Tables Vol C Tables 4.2.6.8 and 6.1.1.4'
N N 0.0061 0.0033 'International Tables Vol C Tables 4.2.6.8 and 6.1.1.4'
O O 0.0106 0.0060 'International Tables Vol C Tables 4.2.6.8 and 6.1.1.4'
S S 0.1246 0.1234 'International Tables Vol C Tables 4.2.6.8 and 6.1.1.4'

loop_
_geom_angle_atom_site_label_1
_geom_angle_atom_site_label_2
_geom_angle_atom_site_label_3
_geom_angle
C2 N1 C6 117.25(10)
N1 C2 C3 123.66(11)
N1 C2 C7 117.10(10)
C3 C2 C7 119.21(10)
C4 C3 C2 118.01(11)
C4 C3 H3 121.0
C2 C3 H3 121.0
O19 C4 C3 124.39(10)
O19 C4 C5 116.41(10)
C3 C4 C5 119.18(10)
C6 C5 C4 118.64(11)
C6 C5 H5 120.7
C4 C5 H5 120.7
N1 C6 C5 123.19(11)
N1 C6 C13 116.54(10)
C5 C6 C13 120.26(11)
N8 C7 C12 122.29(12)
N8 C7 C2 116.61(10)
C12 C7 C2 121.07(11)
C9 N8 C7 117.15(12)
N8 C9 C10 124.36(15)
N8 C9 H9 117.8
C10 C9 H9 117.8
C9 C10 C11 118.11(14)
C9 C10 H10 120.9
C11 C10 H10 120.9
C10 C11 C12 119.10(13)
C10 C11 H11 120.4
C12 C11 H11 120.4
C11 C12 C7 118.96(13)
C11 C12 H12 120.5
C7 C12 H12 120.5
N14 C13 C18 122.70(12)
N14 C13 C6 116.76(11)
C18 C13 C6 120.54(12)
C15 N14 C13 116.95(12)
N14 C15 C16 123.99(15)
N14 C15 H15 118.0
C16 C15 H15 118.0
C17 C16 C15 118.63(13)
C17 C16 H16 120.7
C15 C16 H16 120.7
C16 C17 C18 118.95(14)
C16 C17 H17 120.5
C18 C17 H17 120.5
C17 C18 C13 118.75(14)
C17 C18 H18 120.6
C13 C18 H18 120.6
C4 O19 C20 117.25(9)
O19 C20 C21 107.21(10)
O19 C20 H20A 110.3
C21 C20 H20A 110.3
O19 C20 H20B 110.3
C21 C20 H20B 110.3
H20A C20 H20B 108.5
C22 C21 C20 113.98(11)
C22 C21 H21A 108.8
C20 C21 H21A 108.8
C22 C21 H21B 108.8
C20 C21 H21B 108.8
H21A C21 H21B 107.7
O23 C22 C21 108.03(10)
O23 C22 H22A 110.1
C21 C22 H22A 110.1
O23 C22 H22B 110.1
C21 C22 H22B 110.1
H22A C22 H22B 108.4
C22 O23 S24 117.72(8)
O25 S24 O26 120.33(9)
O25 S24 O23 103.92(7)
O26 S24 O23 108.80(7)
O25 S24 C27 109.35(8)
O26 S24 C27 108.78(8)
O23 S24 C27 104.46(6)
C32 C27 C28 120.73(16)
C32 C27 S24 119.85(12)
C28 C27 S24 119.41(13)
C29 C28 C27 119.17(16)
C29 C28 H28 120.4
C27 C28 H28 120.4
C28 C29 C30 121.50(17)
C28 C29 H29 119.3
C30 C29 H29 119.3
C29 C30 C31 118.25(18)
C29 C30 C33 121.08(19)
C31 C30 C33 120.66(19)
C32 C31 C30 121.20(16)
C32 C31 H31 119.4
C30 C31 H31 119.4
C31 C32 C27 119.14(15)
C31 C32 H32 120.4
C27 C32 H32 120.4
C30 C33 H33A 109.5
C30 C33 H33B 109.5
H33A C33 H33B 109.5
C30 C33 H33C 109.5
H33A C33 H33C 109.5
H33B C33 H33C 109.5

loop_
_geom_bond_atom_site_label_1
_geom_bond_atom_site_label_2
_geom_bond_distance
N1 C2 1.3337(15)
N1 C6 1.3444(15)
C2 C3 1.3957(15)
C2 C7 1.4881(16)
C3 C4 1.3820(16)
C3 H3 0.9300
C4 O19 1.3629(13)
C4 C5 1.3851(17)
C5 C6 1.3849(16)
C5 H5 0.9300
C6 C13 1.4891(16)
C7 N8 1.3385(17)
C7 C12 1.3887(17)
N8 C9 1.3352(19)
C9 C10 1.371(2)
C9 H9 0.9300
C10 C11 1.372(2)
C10 H10 0.9300
C11 C12 1.3805(19)
C11 H11 0.9300
C12 H12 0.9300
C13 N14 1.3410(17)
C13 C18 1.3901(18)
N14 C15 1.3384(18)
C15 C16 1.377(2)
C15 H15 0.9300
C16 C17 1.368(2)
C16 H16 0.9300
C17 C18 1.386(2)
C17 H17 0.9300
C18 H18 0.9300
O19 C20 1.4330(15)
C20 C21 1.5112(16)
C20 H20A 0.9700
C20 H20B 0.9700
C21 C22 1.5024(19)
C21 H21A 0.9700
C21 H21B 0.9700
C22 O23 1.4612(15)
C22 H22A 0.9700
C22 H22B 0.9700
O23 S24 1.5749(10)
S24 O25 1.4166(13)
S24 O26 1.4212(13)
S24 C27 1.7535(17)
C27 C32 1.382(2)
C27 C28 1.388(2)
C28 C29 1.370(3)
C28 H28 0.9300
C29 C30 1.388(3)
C29 H29 0.9300
C30 C31 1.391(3)
C30 C33 1.503(3)
C31 C32 1.378(2)
C31 H31 0.9300
C32 H32 0.9300
C33 H33A 0.9600
C33 H33B 0.9600
C33 H33C 0.9600

loop_
_geom_hbond_atom_site_label_D
_geom_hbond_atom_site_label_H
_geom_hbond_atom_site_label_A
_geom_hbond_site_symmetry_A
_geom_hbond_distance_DH
_geom_hbond_distance_HA
_geom_hbond_distance_DA
_geom_hbond_angle_DHA
C22 H22B O26 . 0.97 2.43 2.866(2) 107.2
C32 H32 O26 . 0.93 2.59 2.937(2) 102.7
C10 H10 O26 4_576 0.93 2.57 3.272(3) 133.0
C21 H21A O25 1_545 0.97 2.41 3.375(2) 172.0

loop_
_geom_torsion_atom_site_label_1
_geom_torsion_atom_site_label_2
_geom_torsion_atom_site_label_3
_geom_torsion_atom_site_label_4
_geom_torsion
C6 N1 C2 C3 -1.32(17)
C6 N1 C2 C7 -179.25(10)
N1 C2 C3 C4 -0.28(17)
C7 C2 C3 C4 177.60(10)
C2 C3 C4 O19 -176.46(11)
C2 C3 C4 C5 2.27(17)
O19 C4 C5 C6 176.22(10)
C3 C4 C5 C6 -2.61(17)
C2 N1 C6 C5 0.96(17)
C2 N1 C6 C13 180.00(10)
C4 C5 C6 N1 0.99(17)
C4 C5 C6 C13 -178.01(10)
N1 C2 C7 N8 -165.37(12)
C3 C2 C7 N8 16.61(17)
N1 C2 C7 C12 16.36(17)
C3 C2 C7 C12 -161.67(12)
C12 C7 N8 C9 0.6(2)
C2 C7 N8 C9 -177.68(15)
C7 N8 C9 C10 0.8(3)
N8 C9 C10 C11 -1.1(3)
C9 C10 C11 C12 0.1(3)
C10 C11 C12 C7 1.2(2)
N8 C7 C12 C11 -1.5(2)
C2 C7 C12 C11 176.65(12)
N1 C6 C13 N14 176.84(10)
C5 C6 C13 N14 -4.09(16)
N1 C6 C13 C18 -2.90(16)
C5 C6 C13 C18 176.17(11)
C18 C13 N14 C15 1.82(19)
C6 C13 N14 C15 -177.91(12)
C13 N14 C15 C16 -1.5(2)
N14 C15 C16 C17 0.0(2)
C15 C16 C17 C18 1.3(2)
C16 C17 C18 C13 -1.0(2)
N14 C13 C18 C17 -0.6(2)
C6 C13 C18 C17 179.13(12)
C3 C4 O19 C20 0.42(17)
C5 C4 O19 C20 -178.33(10)
C4 O19 C20 C21 172.77(10)
O19 C20 C21 C22 -68.22(14)
C20 C21 C22 O23 -67.15(14)
C21 C22 O23 S24 -157.09(9)
C22 O23 S24 O25 170.36(11)
C22 O23 S24 O26 41.01(12)
C22 O23 S24 C27 -75.03(11)
O25 S24 C27 C32 -153.46(12)
O26 S24 C27 C32 -20.24(14)
O23 S24 C27 C32 95.81(12)
O25 S24 C27 C28 27.88(15)
O26 S24 C27 C28 161.10(12)
O23 S24 C27 C28 -82.85(13)
C32 C27 C28 C29 0.5(2)
S24 C27 C28 C29 179.19(13)
C27 C28 C29 C30 -0.5(3)
C28 C29 C30 C31 0.2(3)
C28 C29 C30 C33 -179.18(18)
C29 C30 C31 C32 0.0(2)
C33 C30 C31 C32 179.37(16)
C30 C31 C32 C27 0.1(2)
C28 C27 C32 C31 -0.4(2)
S24 C27 C32 C31 -179.00(11)

loop_
_cod_related_entry_id
_cod_related_entry_database
_cod_related_entry_code
1 ChemSpider 21124584
